data_7224411
loop_
_publ_author_name
'Liu, Yongjun'
'Zhao, Hengmin'
'Tian, Guang'
'Du, Feng'
'Qi, Yan'
'Wen, Yonghong'

_publ_section_title
;
 A novel coupling reaction of \a-halo ketones promoted by SmI3/CuI
;
_journal_name_full 'RSC Adv.'
_journal_paper_doi 10.1039/C5RA26604A
_journal_year 2016
_chemical_formula_iupac 'C16 H12 Cl2 O3'
_chemical_formula_moiety 'C16 H12 Cl2 O3'
_chemical_formula_sum 'C16 H12 Cl2 O3'
_chemical_formula_weight 323.16
_chemical_name_systematic
;
1,4-Bis(4-chlorophenyl)-2-hydroxybutane-1,4-dione
;
_space_group_IT_number 9
_symmetry_cell_setting monoclinic
_symmetry_space_group_name_Hall 'C -2yc'
_symmetry_space_group_name_H-M 'C 1 c 1'
_atom_sites_solution_hydrogens geom
_atom_sites_solution_primary direct
_atom_sites_solution_secondary difmap
_audit_creation_method SHELXL-97
_audit_update_record
;
2010-06-17 deposited with the CCDC.
2016-02-24 downloaded from the CCDC.
;
_cell_angle_alpha 90.00
_cell_angle_beta 95.925(2)
_cell_angle_gamma 90.00
_cell_formula_units_Z 4
_cell_length_a 34.800(8)
_cell_length_b 7.4221(14)
_cell_length_c 5.6535(13)
_cell_measurement_reflns_used 1044
_cell_measurement_temperature 273(2)
_cell_measurement_theta_max 24.43
_cell_measurement_theta_min 2.35
_cell_volume 1452.4(5)
_computing_cell_refinement 'SAINT (Bruker, 2001)'
_computing_data_collection 'SMART (Bruker, 2001)'
_computing_data_reduction 'SAINT (Bruker, 2001)'
_computing_molecular_graphics 'SHELXTL (Sheldrick, 2008)'
_computing_publication_material 'SHELXTL (Sheldrick, 2008)'
_computing_structure_refinement 'SHELXTL (Sheldrick, 2008)'
_computing_structure_solution 'SHELXTL (Sheldrick, 2008)'
_diffrn_ambient_temperature 273(2)
_diffrn_measured_fraction_theta_full 0.989
_diffrn_measured_fraction_theta_max 0.989
_diffrn_measurement_device_type 'Bruker SMART CCD area-detector'
_diffrn_measurement_method 'phi and omega scans'
_diffrn_radiation_monochromator graphite
_diffrn_radiation_source 'fine-focus sealed tube'
_diffrn_radiation_type MoK\a
_diffrn_radiation_wavelength 0.71073
_diffrn_reflns_av_R_equivalents 0.0252
_diffrn_reflns_av_sigmaI/netI 0.0287
_diffrn_reflns_limit_h_max 40
_diffrn_reflns_limit_h_min -38
_diffrn_reflns_limit_k_max 8
_diffrn_reflns_limit_k_min -7
_diffrn_reflns_limit_l_max 6
_diffrn_reflns_limit_l_min -6
_diffrn_reflns_number 3531
_diffrn_reflns_theta_full 24.95
_diffrn_reflns_theta_max 24.95
_diffrn_reflns_theta_min 2.35
_exptl_absorpt_coefficient_mu 0.453
_exptl_absorpt_correction_T_max 0.964
_exptl_absorpt_correction_T_min 0.947
_exptl_absorpt_correction_type multi-scan
_exptl_absorpt_process_details '(SADABS; Sheldrick, 1996)'
_exptl_crystal_colour colourless
_exptl_crystal_density_diffrn 1.478
_exptl_crystal_density_method 'not measured'
_exptl_crystal_description column
_exptl_crystal_F_000 664
_exptl_crystal_size_max 0.12
_exptl_crystal_size_mid 0.10
_exptl_crystal_size_min 0.08
_refine_diff_density_max 0.396
_refine_diff_density_min -0.213
_refine_ls_abs_structure_details nd
_refine_ls_extinction_method none
_refine_ls_goodness_of_fit_ref 1.054
_refine_ls_hydrogen_treatment constr
_refine_ls_matrix_type full
_refine_ls_number_parameters 190
_refine_ls_number_reflns 1256
_refine_ls_number_restraints 9
_refine_ls_restrained_S_all 1.053
_refine_ls_R_factor_all 0.0714
_refine_ls_R_factor_gt 0.0568
_refine_ls_shift/su_max 0.000
_refine_ls_shift/su_mean 0.000
_refine_ls_structure_factor_coef Fsqd
_refine_ls_weighting_details 'calc w=1/[\s^2^(Fo^2^)+(0.1063P)^2^+0.4654P] where P=(Fo^2^+2Fc^2^)/3'
_refine_ls_weighting_scheme calc
_refine_ls_wR_factor_gt 0.1524
_refine_ls_wR_factor_ref 0.1629
_reflns_number_gt 998
_reflns_number_total 1256
_reflns_threshold_expression I>2sigma(I)
_cod_data_source_file c5ra26604a2.cif
_cod_data_source_block I
_cod_depositor_comments
;
The following automatic conversions were performed:

'_symmetry_cell_setting' value 'Monoclinic' changed to 'monoclinic'
according to
/usr/data/users/saulius/crontab/automatic-downloads/rss-feeds/RSC/lib/dictionaries/cif_core.dic
dictionary named 'cif_core.dic' version 2.4.2 from 2011-04-26.

Automatic conversion script
Id: cif_fix_values 4268 2015-11-12 08:31:59Z antanas 
;
_cod_original_sg_symbol_H-M 'C c'
_cod_database_code 7224411
_audit_block_doi 10.5517/ccv73cj

loop_
_symmetry_equiv_pos_as_xyz
'x, y, z'
'x, -y, z+1/2'
'x+1/2, y+1/2, z'
'x+1/2, -y+1/2, z+1/2'

loop_
_atom_site_type_symbol
_atom_site_label
_atom_site_fract_x
_atom_site_fract_y
_atom_site_fract_z
_atom_site_U_iso_or_equiv
_atom_site_adp_type
_atom_site_calc_flag
_atom_site_refinement_flags
_atom_site_occupancy
_atom_site_symmetry_multiplicity
C C1 1.04214(18) 0.1713(8) 0.3400(11) 0.0369(15) Uani d . 1 1
H H1 1.0356 0.1204 0.4809 0.044 Uiso calc R 1 1
C C2 1.0810(2) 0.1845(10) 0.2991(14) 0.053(2) Uani d . 1 1
H H2 1.1002 0.1385 0.4089 0.063 Uiso calc R 1 1
C C3 1.0905(2) 0.2672(9) 0.0921(14) 0.049(2) Uani d . 1 1
C C4 1.0605(2) 0.3249(10) -0.0726(13) 0.049(2) Uani d . 1 1
H H4 1.0664 0.3745 -0.2154 0.058 Uiso calc R 1 1
C C5 1.0234(2) 0.3116(8) -0.0327(12) 0.0403(16) Uani d . 1 1
H H5 1.0043 0.3556 -0.1448 0.048 Uiso calc R 1 1
C C6 1.0133(2) 0.2332(8) 0.1732(12) 0.0357(16) Uani d . 1 1
C C7 0.9724(2) 0.2035(8) 0.2253(12) 0.0374(16) Uani d . 1 1
C C8 0.9403(2) 0.2685(8) 0.0412(13) 0.0383(14) Uani d U 1 1
H H8 0.9443 0.2140 -0.1121 0.046 Uiso calc R 1 1
C C9 0.9007(2) 0.2137(9) 0.1027(12) 0.0412(15) Uani d U 1 1
H H9A 0.8999 0.0839 0.1210 0.049 Uiso calc R 1 1
H H9B 0.8961 0.2678 0.2533 0.049 Uiso calc R 1 1
C C10 0.8693(2) 0.2712(9) -0.0860(13) 0.0454(18) Uani d . 1 1
C C11 0.8287(2) 0.2621(8) -0.0279(12) 0.0362(16) Uani d . 1 1
C C12 0.8185(2) 0.1854(9) 0.1838(11) 0.0444(18) Uani d . 1 1
H H12 0.8377 0.1432 0.2964 0.053 Uiso calc R 1 1
C C13 0.7794(2) 0.1712(10) 0.2287(12) 0.0465(19) Uani d . 1 1
H H13 0.7725 0.1146 0.3649 0.056 Uiso calc R 1 1
C C14 0.7524(2) 0.2427(10) 0.0672(14) 0.053(2) Uani d . 1 1
C C15 0.7606(2) 0.3157(9) -0.1456(15) 0.0489(18) Uani d . 1 1
H H15 0.7409 0.3558 -0.2564 0.059 Uiso calc R 1 1
C C16 0.7982(2) 0.3280(9) -0.1908(12) 0.0473(18) Uani d . 1 1
H H16 0.8040 0.3809 -0.3319 0.057 Uiso calc R 1 1
Cl Cl1 1.13745(6) 0.2822(4) 0.0298(3) 0.0922(9) Uani d . 1 1
Cl Cl2 0.70386(6) 0.2245(4) 0.1208(4) 0.0948(10) Uani d . 1 1
O O1 0.96490(15) 0.1328(6) 0.4095(9) 0.0515(12) Uani d . 1 1
O O2 0.94303(14) 0.4587(5) 0.0178(8) 0.0501(10) Uani d . 1 1
H H2A 0.9434 0.5058 0.1492 0.075 Uiso calc R 1 1
O O3 0.87583(16) 0.3179(10) -0.2824(10) 0.084(2) Uani d . 1 1

loop_
_atom_site_aniso_label
_atom_site_aniso_U_11
_atom_site_aniso_U_22
_atom_site_aniso_U_33
_atom_site_aniso_U_12
_atom_site_aniso_U_13
_atom_site_aniso_U_23
C1 0.043(4) 0.037(3) 0.030(3) -0.007(3) 0.002(3) -0.001(3)
C2 0.066(5) 0.056(5) 0.035(4) 0.005(4) 0.000(4) 0.001(3)
C3 0.060(6) 0.047(4) 0.040(4) -0.008(3) 0.000(4) -0.012(3)
C4 0.057(6) 0.053(4) 0.037(4) -0.006(3) 0.008(4) -0.001(3)
C5 0.047(4) 0.033(3) 0.040(4) -0.009(3) 0.001(3) 0.002(3)
C6 0.042(4) 0.033(3) 0.033(4) 0.009(3) 0.008(3) -0.001(3)
C7 0.057(4) 0.026(3) 0.030(4) 0.006(3) 0.009(3) -0.001(3)
C8 0.048(3) 0.033(3) 0.033(3) 0.011(2) 0.000(3) 0.002(3)
C9 0.047(3) 0.047(4) 0.031(3) -0.007(3) 0.008(3) 0.003(3)
C10 0.043(4) 0.057(4) 0.037(4) 0.006(3) 0.008(3) 0.003(3)
C11 0.047(4) 0.029(3) 0.032(4) -0.010(2) 0.003(3) -0.004(3)
C12 0.053(5) 0.055(4) 0.026(3) 0.013(3) 0.004(3) 0.006(3)
C13 0.054(5) 0.058(4) 0.029(3) -0.017(4) 0.013(3) 0.005(3)
C14 0.034(4) 0.069(5) 0.058(6) -0.011(3) 0.014(4) -0.004(4)
C15 0.027(3) 0.055(4) 0.062(5) -0.008(3) -0.011(3) 0.003(4)
C16 0.061(5) 0.042(3) 0.037(4) 0.001(3) -0.002(4) 0.004(3)
Cl1 0.0472(14) 0.147(3) 0.0842(18) -0.0177(14) 0.0152(13) 0.0093(17)
Cl2 0.0469(15) 0.150(3) 0.089(2) -0.0122(14) 0.0178(13) 0.0072(17)
O1 0.052(3) 0.057(3) 0.047(3) 0.002(2) 0.012(2) 0.019(2)
O2 0.064(3) 0.039(2) 0.048(2) 0.0037(19) 0.0072(18) 0.0049(19)
O3 0.048(3) 0.172(6) 0.033(3) 0.010(3) 0.011(2) 0.033(3)

loop_
_atom_type_symbol
_atom_type_description
_atom_type_scat_dispersion_real
_atom_type_scat_dispersion_imag
_atom_type_scat_source
C C 0.0033 0.0016 'International Tables Vol C Tables 4.2.6.8 and 6.1.1.4'
H H 0.0000 0.0000 'International Tables Vol C Tables 4.2.6.8 and 6.1.1.4'
O O 0.0106 0.0060 'International Tables Vol C Tables 4.2.6.8 and 6.1.1.4'
Cl Cl 0.1484 0.1585 'International Tables Vol C Tables 4.2.6.8 and 6.1.1.4'

loop_
_citation_id
_citation_doi
_citation_year
1 10.1107/S1600536810018027 2010

loop_
_geom_angle_atom_site_label_1
_geom_angle_atom_site_label_2
_geom_angle_atom_site_label_3
_geom_angle
C6 C1 C2 120.7(6)
C6 C1 H1 119.7
C2 C1 H1 119.7
C3 C2 C1 119.2(7)
C3 C2 H2 120.4
C1 C2 H2 120.4
C2 C3 C4 118.1(8)
C2 C3 Cl1 121.1(6)
C4 C3 Cl1 120.6(6)
C5 C4 C3 122.3(7)
C5 C4 H4 118.8
C3 C4 H4 118.8
C4 C5 C6 120.7(7)
C4 C5 H5 119.7
C6 C5 H5 119.7
C5 C6 C1 118.9(7)
C5 C6 C7 124.0(6)
C1 C6 C7 117.1(6)
O1 C7 C6 121.4(6)
O1 C7 C8 120.9(7)
C6 C7 C8 117.6(6)
O2 C8 C9 111.2(5)
O2 C8 C7 109.0(5)
C9 C8 C7 112.3(5)
O2 C8 H8 108.1
C9 C8 H8 108.1
C7 C8 H8 108.1
C10 C9 C8 111.8(5)
C10 C9 H9A 109.3
C8 C9 H9A 109.3
C10 C9 H9B 109.3
C8 C9 H9B 109.3
H9A C9 H9B 107.9
O3 C10 C11 119.3(6)
O3 C10 C9 122.8(6)
C11 C10 C9 117.8(6)
C12 C11 C16 117.0(7)
C12 C11 C10 122.6(6)
C16 C11 C10 120.4(6)
C11 C12 C13 121.2(6)
C11 C12 H12 119.4
C13 C12 H12 119.4
C14 C13 C12 117.7(6)
C14 C13 H13 121.2
C12 C13 H13 121.2
C13 C14 C15 123.6(7)
C13 C14 Cl2 117.9(6)
C15 C14 Cl2 118.2(6)
C16 C15 C14 118.8(7)
C16 C15 H15 120.6
C14 C15 H15 120.6
C15 C16 C11 121.6(7)
C15 C16 H16 119.2
C11 C16 H16 119.2
C8 O2 H2A 109.5

loop_
_geom_bond_atom_site_label_1
_geom_bond_atom_site_label_2
_geom_bond_distance
C1 C6 1.384(10)
C1 C2 1.398(10)
C1 H1 0.9300
C2 C3 1.391(12)
C2 H2 0.9300
C3 C4 1.393(11)
C3 Cl1 1.711(8)
C4 C5 1.334(9)
C4 H4 0.9300
C5 C6 1.380(9)
C5 H5 0.9300
C6 C7 1.499(10)
C7 O1 1.218(8)
C7 C8 1.525(10)
C8 O2 1.422(7)
C8 C9 1.509(7)
C8 H8 0.9800
C9 C10 1.507(11)
C9 H9A 0.9700
C9 H9B 0.9700
C10 O3 1.206(9)
C10 C11 1.485(10)
C11 C12 1.404(9)
C11 C16 1.419(10)
C12 C13 1.413(9)
C12 H12 0.9300
C13 C14 1.349(11)
C13 H13 0.9300
C14 C15 1.376(12)
C14 Cl2 1.753(8)
C15 C16 1.361(10)
C15 H15 0.9300
C16 H16 0.9300
O2 H2A 0.8200

loop_
_geom_hbond_atom_site_label_D
_geom_hbond_atom_site_label_H
_geom_hbond_atom_site_label_A
_geom_hbond_site_symmetry_A
_geom_hbond_distance_DH
_geom_hbond_distance_HA
_geom_hbond_distance_DA
_geom_hbond_angle_DHA
O2 H2A O2 2_565 0.82 2.10 2.894(6) 163
C1 H1 Cg1 2_555 0.93 2.89 3.507(6) 125
C4 H4 Cg1 2_564 0.93 2.97 3.600(6) 126
C13 H13 Cg2 2_555 0.93 2.88 3.517(6) 127
C16 H16 Cg2 2_564 0.93 2.90 3.544(6) 128
